data_7229575
loop_
_publ_author_name
'McMorran, David'
'McKay, Aidan P.'
'Gordon, Keith'
'Shillito, Georgina E.'

_publ_section_title
;
 Cyclometallated Platinum(II) and Palladium(II) Complexes Containing
 1,5-Diarylbiguanides: Synthesis, Characterisation and Hydrogen
 Bond-directed Assembly
;
_journal_name_full CrystEngComm
_journal_paper_doi 10.1039/C7CE01805C
_journal_year 2017
_chemical_formula_moiety 'C14 H11 F4 N5'
_chemical_formula_sum 'C14 H11 F4 N5'
_chemical_formula_weight 325.28
_chemical_name_systematic
;
 ?
;
_space_group_IT_number 14
_symmetry_cell_setting monoclinic
_symmetry_space_group_name_Hall '-P 2ybc'
_symmetry_space_group_name_H-M 'P 1 21/c 1'
_atom_sites_solution_hydrogens geom
_atom_sites_solution_primary direct
_atom_sites_solution_secondary difmap
_audit_creation_method SHELXL-97
_audit_update_record
;
2017-10-10 deposited with the CCDC.
2017-11-15 downloaded from the CCDC.
;
_cell_angle_alpha 90.00
_cell_angle_beta 99.992(2)
_cell_angle_gamma 90.00
_cell_formula_units_Z 4
_cell_length_a 7.1493(2)
_cell_length_b 11.5438(2)
_cell_length_c 17.1104(3)
_cell_measurement_reflns_used 6611
_cell_measurement_temperature 293(2)
_cell_measurement_theta_max 75.0540
_cell_measurement_theta_min 4.6280
_cell_volume 1390.70(5)
_computing_cell_refinement
;
'Wed Mar 27 10:40:59 2013'
;
_computing_data_collection
;
'Wed Mar 27 10:40:59 2013'
;
_computing_data_reduction
;
'Wed Mar 27 10:40:59 2013'
;
_computing_structure_refinement 'SHELXL-97 (Sheldrick, 2008)'
_diffrn_ambient_temperature 293(2)
_diffrn_detector_area_resol_mean 5.1725
_diffrn_measured_fraction_theta_full 0.982
_diffrn_measured_fraction_theta_max 0.982
_diffrn_measurement_device_type 'SuperNova, Dual, Cu at zero, Atlas'
_diffrn_measurement_method '\w scans'
_diffrn_radiation_monochromator graphite
_diffrn_radiation_source 'fine-focus sealed tube'
_diffrn_radiation_type CuK\a
_diffrn_radiation_wavelength 1.54184
_diffrn_reflns_av_R_equivalents 0.0372
_diffrn_reflns_av_sigmaI/netI 0.0323
_diffrn_reflns_limit_h_max 8
_diffrn_reflns_limit_h_min -6
_diffrn_reflns_limit_k_max 14
_diffrn_reflns_limit_k_min -14
_diffrn_reflns_limit_l_max 21
_diffrn_reflns_limit_l_min -21
_diffrn_reflns_number 10672
_diffrn_reflns_theta_full 75.25
_diffrn_reflns_theta_max 75.25
_diffrn_reflns_theta_min 4.64
_exptl_absorpt_coefficient_mu 1.186
_exptl_absorpt_correction_T_max 1.00000
_exptl_absorpt_correction_T_min 0.76007
_exptl_absorpt_correction_type multi-scan
_exptl_absorpt_process_details
;
'Wed Mar 27 10:40:59 2013'
;
_exptl_crystal_colour
;
'Wed Mar 27 10:40:59 2013'
;
_exptl_crystal_density_diffrn 1.554
_exptl_crystal_density_method 'not measured'
_exptl_crystal_description
;
'Wed Mar 27 10:40:59 2013'
;
_exptl_crystal_F_000 664
_exptl_crystal_size_max 0.15
_exptl_crystal_size_mid 0.12
_exptl_crystal_size_min 0.08
_refine_diff_density_max 0.291
_refine_diff_density_min -0.224
_refine_diff_density_rms 0.060
_refine_ls_extinction_method none
_refine_ls_goodness_of_fit_ref 1.349
_refine_ls_hydrogen_treatment mixed
_refine_ls_matrix_type full
_refine_ls_number_parameters 228
_refine_ls_number_reflns 2819
_refine_ls_number_restraints 0
_refine_ls_restrained_S_all 1.349
_refine_ls_R_factor_all 0.0621
_refine_ls_R_factor_gt 0.0492
_refine_ls_shift/su_max 0.000
_refine_ls_shift/su_mean 0.000
_refine_ls_structure_factor_coef Fsqd
_refine_ls_weighting_details 'calc w=1/[\s^2^(Fo^2^)+(0.0000P)^2^+3.1624P] where P=(Fo^2^+2Fc^2^)/3'
_refine_ls_weighting_scheme calc
_refine_ls_wR_factor_gt 0.1389
_refine_ls_wR_factor_ref 0.1417
_reflns_number_gt 2485
_reflns_number_total 2819
_reflns_threshold_expression >2\s(I)
_cod_data_source_file c7ce01805c2.cif
_cod_data_source_block dma72
_cod_database_code 7229575

loop_
_symmetry_equiv_pos_as_xyz
'x, y, z'
'-x, y+1/2, -z+1/2'
'-x, -y, -z'
'x, -y-1/2, z-1/2'

loop_
_atom_site_label
_atom_site_type_symbol
_atom_site_fract_x
_atom_site_fract_y
_atom_site_fract_z
_atom_site_U_iso_or_equiv
_atom_site_adp_type
_atom_site_occupancy
_atom_site_symmetry_multiplicity
_atom_site_calc_flag
_atom_site_refinement_flags
N1 N 0.8801(4) 0.5175(2) 0.16477(16) 0.0241(6) Uani 1 1 d .
H1A H 0.865(5) 0.559(3) 0.205(2) 0.035(10) Uiso 1 1 d .
H1B H 0.969(6) 0.465(4) 0.167(2) 0.036(11) Uiso 1 1 d .
C1 C 0.7360(4) 0.5155(2) 0.10300(17) 0.0204(6) Uani 1 1 d .
N2 N 0.7518(4) 0.4402(2) 0.04135(15) 0.0219(5) Uani 1 1 d .
H2A H 0.650(5) 0.442(3) 0.002(2) 0.029(10) Uiso 1 1 d .
C2 C 0.8837(4) 0.3521(2) 0.04009(17) 0.0205(6) Uani 1 1 d .
N3 N 0.8569(4) 0.2932(2) -0.02992(16) 0.0263(6) Uani 1 1 d .
H3A H 0.746(6) 0.299(3) -0.061(2) 0.036(11) Uiso 1 1 d .
H3B H 0.922(6) 0.229(4) -0.032(2) 0.041(11) Uiso 1 1 d .
N4 N 1.0181(4) 0.3334(2) 0.09871(15) 0.0237(6) Uani 1 1 d .
C3 C 1.1306(4) 0.2340(3) 0.09335(17) 0.0226(6) Uani 1 1 d .
C4 C 1.3065(5) 0.2439(3) 0.06946(18) 0.0256(7) Uani 1 1 d .
H4 H 1.3512 0.3153 0.0556 0.031 Uiso 1 1 calc R
C5 C 1.4122(5) 0.1445(3) 0.06706(18) 0.0278(7) Uani 1 1 d .
F1 F 1.5846(3) 0.15443(19) 0.04408(13) 0.0405(5) Uani 1 1 d .
C6 C 1.3550(5) 0.0361(3) 0.08586(18) 0.0278(7) Uani 1 1 d .
H6 H 1.4298 -0.0293 0.0835 0.033 Uiso 1 1 calc R
C7 C 1.1795(5) 0.0305(3) 0.10847(18) 0.0276(7) Uani 1 1 d .
F2 F 1.1145(3) -0.07542(16) 0.12632(12) 0.0380(5) Uani 1 1 d .
C8 C 1.0658(5) 0.1258(3) 0.11359(18) 0.0248(7) Uani 1 1 d .
H8 H 0.9491 0.1182 0.1301 0.030 Uiso 1 1 calc R
N5 N 0.5817(4) 0.5772(2) 0.09412(14) 0.0213(5) Uani 1 1 d .
C9 C 0.5696(4) 0.6652(2) 0.15052(17) 0.0202(6) Uani 1 1 d .
C10 C 0.4222(5) 0.6612(2) 0.19421(17) 0.0232(6) Uani 1 1 d .
H10 H 0.3397 0.5983 0.1898 0.028 Uiso 1 1 calc R
C11 C 0.4010(5) 0.7526(3) 0.24436(18) 0.0265(7) Uani 1 1 d .
F3 F 0.2570(3) 0.74761(17) 0.28602(12) 0.0400(5) Uani 1 1 d .
C12 C 0.5180(5) 0.8477(3) 0.25401(18) 0.0265(7) Uani 1 1 d .
H12 H 0.5007 0.9082 0.2880 0.032 Uiso 1 1 calc R
C13 C 0.6622(4) 0.8479(3) 0.21048(18) 0.0235(6) Uani 1 1 d .
F4 F 0.7796(3) 0.94135(15) 0.21725(11) 0.0320(5) Uani 1 1 d .
C14 C 0.6924(4) 0.7607(3) 0.15912(17) 0.0216(6) Uani 1 1 d .
H14 H 0.7920 0.7651 0.1308 0.026 Uiso 1 1 calc R

loop_
_atom_site_aniso_label
_atom_site_aniso_U_11
_atom_site_aniso_U_22
_atom_site_aniso_U_33
_atom_site_aniso_U_23
_atom_site_aniso_U_13
_atom_site_aniso_U_12
N1 0.0241(14) 0.0220(13) 0.0251(13) -0.0044(11) 0.0009(11) 0.0080(11)
C1 0.0238(16) 0.0151(13) 0.0227(14) 0.0016(11) 0.0047(11) -0.0001(11)
N2 0.0235(14) 0.0185(12) 0.0224(12) -0.0016(10) 0.0007(11) 0.0066(10)
C2 0.0223(16) 0.0164(13) 0.0237(14) 0.0005(11) 0.0065(12) 0.0011(11)
N3 0.0283(16) 0.0243(14) 0.0244(13) -0.0044(11) -0.0003(12) 0.0100(12)
N4 0.0243(14) 0.0202(12) 0.0260(13) -0.0026(10) 0.0020(11) 0.0069(10)
C3 0.0251(16) 0.0220(14) 0.0195(14) -0.0036(11) 0.0005(12) 0.0068(12)
C4 0.0276(17) 0.0255(15) 0.0238(15) -0.0018(12) 0.0051(12) 0.0033(13)
C5 0.0241(17) 0.0363(18) 0.0235(15) -0.0061(13) 0.0055(12) 0.0073(14)
F1 0.0298(11) 0.0473(12) 0.0480(12) -0.0083(10) 0.0171(9) 0.0074(9)
C6 0.0320(18) 0.0275(16) 0.0234(15) -0.0038(12) 0.0035(13) 0.0142(14)
C7 0.0383(19) 0.0200(15) 0.0242(15) 0.0007(12) 0.0044(13) 0.0064(13)
F2 0.0497(13) 0.0200(9) 0.0467(12) 0.0033(8) 0.0149(10) 0.0077(9)
C8 0.0231(16) 0.0248(15) 0.0270(15) -0.0016(12) 0.0055(12) 0.0046(13)
N5 0.0217(13) 0.0168(11) 0.0250(12) -0.0026(10) 0.0025(10) 0.0047(10)
C9 0.0231(15) 0.0171(13) 0.0192(13) 0.0011(11) -0.0001(11) 0.0060(11)
C10 0.0293(17) 0.0162(13) 0.0241(15) 0.0037(11) 0.0044(12) 0.0008(12)
C11 0.0352(19) 0.0235(15) 0.0232(15) 0.0044(12) 0.0116(13) 0.0058(13)
F3 0.0531(14) 0.0324(11) 0.0428(12) -0.0003(9) 0.0317(10) 0.0019(10)
C12 0.0390(19) 0.0198(14) 0.0206(14) -0.0022(11) 0.0048(13) 0.0054(13)
C13 0.0253(16) 0.0185(14) 0.0246(15) 0.0004(11) -0.0015(12) 0.0016(12)
F4 0.0326(11) 0.0223(9) 0.0405(11) -0.0085(8) 0.0047(8) -0.0046(8)
C14 0.0221(16) 0.0202(14) 0.0221(14) 0.0003(11) 0.0029(12) 0.0038(12)

loop_
_atom_type_symbol
_atom_type_description
_atom_type_scat_dispersion_real
_atom_type_scat_dispersion_imag
_atom_type_scat_source
C C 0.0181 0.0091 'International Tables Vol C Tables 4.2.6.8 and 6.1.1.4'
H H 0.0000 0.0000 'International Tables Vol C Tables 4.2.6.8 and 6.1.1.4'
N N 0.0311 0.0180 'International Tables Vol C Tables 4.2.6.8 and 6.1.1.4'
F F 0.0727 0.0534 'International Tables Vol C Tables 4.2.6.8 and 6.1.1.4'

loop_
_geom_angle_atom_site_label_1
_geom_angle_atom_site_label_2
_geom_angle_atom_site_label_3
_geom_angle
C1 N1 H1A 117(3)
C1 N1 H1B 118(3)
H1A N1 H1B 123(4)
N5 C1 N1 127.0(3)
N5 C1 N2 115.7(3)
N1 C1 N2 117.2(3)
C1 N2 C2 128.0(3)
C1 N2 H2A 113(2)
C2 N2 H2A 118(2)
N4 C2 N3 125.2(3)
N4 C2 N2 122.0(3)
N3 C2 N2 112.7(3)
C2 N3 H3A 118(3)
C2 N3 H3B 117(3)
H3A N3 H3B 118(4)
C2 N4 C3 116.3(3)
C4 C3 C8 120.1(3)
C4 C3 N4 120.4(3)
C8 C3 N4 119.5(3)
C5 C4 C3 117.9(3)
C5 C4 H4 121.0
C3 C4 H4 121.0
F1 C5 C6 117.7(3)
F1 C5 C4 117.8(3)
C6 C5 C4 124.4(3)
C5 C6 C7 115.5(3)
C5 C6 H6 122.2
C7 C6 H6 122.2
F2 C7 C6 117.9(3)
F2 C7 C8 118.3(3)
C6 C7 C8 123.8(3)
C7 C8 C3 118.2(3)
C7 C8 H8 120.9
C3 C8 H8 120.9
C1 N5 C9 117.7(2)
C10 C9 C14 119.2(3)
C10 C9 N5 118.9(3)
C14 C9 N5 121.7(3)
C11 C10 C9 118.8(3)
C11 C10 H10 120.6
C9 C10 H10 120.6
F3 C11 C12 118.4(3)
F3 C11 C10 118.0(3)
C12 C11 C10 123.6(3)
C13 C12 C11 115.9(3)
C13 C12 H12 122.1
C11 C12 H12 122.1
F4 C13 C12 117.8(3)
F4 C13 C14 118.1(3)
C12 C13 C14 124.0(3)
C13 C14 C9 118.5(3)
C13 C14 H14 120.7
C9 C14 H14 120.7

loop_
_geom_bond_atom_site_label_1
_geom_bond_atom_site_label_2
_geom_bond_distance
N1 C1 1.342(4)
N1 H1A 0.86(4)
N1 H1B 0.88(4)
C1 N5 1.300(4)
C1 N2 1.387(4)
N2 C2 1.390(4)
N2 H2A 0.90(4)
C2 N4 1.281(4)
C2 N3 1.362(4)
N3 H3A 0.88(4)
N3 H3B 0.88(4)
N4 C3 1.414(4)
C3 C4 1.393(4)
C3 C8 1.396(4)
C4 C5 1.378(4)
C4 H4 0.9300
C5 F1 1.362(4)
C5 C6 1.372(5)
C6 C7 1.377(5)
C6 H6 0.9300
C7 F2 1.362(4)
C7 C8 1.380(4)
C8 H8 0.9300
N5 C9 1.414(4)
C9 C10 1.395(4)
C9 C14 1.401(4)
C10 C11 1.385(4)
C10 H10 0.9300
C11 F3 1.351(4)
C11 C12 1.372(5)
C12 C13 1.372(5)
C12 H12 0.9300
C13 F4 1.359(3)
C13 C14 1.378(4)
C14 H14 0.9300

loop_
_geom_hbond_atom_site_label_D
_geom_hbond_atom_site_label_H
_geom_hbond_atom_site_label_A
_geom_hbond_distance_DH
_geom_hbond_distance_HA
_geom_hbond_distance_DA
_geom_hbond_angle_DHA
_geom_hbond_site_symmetry_A
N1 H1B N4 0.88(4) 1.98(4) 2.675(4) 135(3) .
N1 H1B F4 0.88(4) 2.45(4) 3.010(3) 123(3) 2_745
N2 H2A N5 0.90(4) 2.13(4) 3.030(4) 173(3) 3_665
N3 H3B F2 0.88(4) 2.39(4) 3.033(3) 131(3) 3_755

loop_
_geom_torsion_atom_site_label_1
_geom_torsion_atom_site_label_2
_geom_torsion_atom_site_label_3
_geom_torsion_atom_site_label_4
_geom_torsion
N5 C1 N2 C2 -168.9(3)
N1 C1 N2 C2 11.4(5)
C1 N2 C2 N4 -3.2(5)
C1 N2 C2 N3 179.0(3)
N3 C2 N4 C3 -8.8(5)
N2 C2 N4 C3 173.7(3)
C2 N4 C3 C4 99.3(3)
C2 N4 C3 C8 -81.9(4)
C8 C3 C4 C5 -0.3(4)
N4 C3 C4 C5 178.5(3)
C3 C4 C5 F1 -179.7(3)
C3 C4 C5 C6 0.7(5)
F1 C5 C6 C7 -179.8(3)
C4 C5 C6 C7 -0.2(5)
C5 C6 C7 F2 178.8(3)
C5 C6 C7 C8 -0.8(5)
F2 C7 C8 C3 -178.4(3)
C6 C7 C8 C3 1.2(5)
C4 C3 C8 C7 -0.6(4)
N4 C3 C8 C7 -179.4(3)
N1 C1 N5 C9 7.3(5)
N2 C1 N5 C9 -172.3(3)
C1 N5 C9 C10 -121.0(3)
C1 N5 C9 C14 64.1(4)
C14 C9 C10 C11 0.5(4)
N5 C9 C10 C11 -174.4(3)
C9 C10 C11 F3 179.8(3)
C9 C10 C11 C12 -0.3(5)
F3 C11 C12 C13 179.7(3)
C10 C11 C12 C13 -0.2(5)
C11 C12 C13 F4 178.9(3)
C11 C12 C13 C14 0.4(5)
F4 C13 C14 C9 -178.7(2)
C12 C13 C14 C9 -0.2(5)
C10 C9 C14 C13 -0.3(4)
N5 C9 C14 C13 174.5(3)
